data_1551070
loop_
_publ_author_name
'Alexy, Eric J.'
'Fulton, Tyler J.'
'Zhang, Haiming'
'Stoltz, Brian M.'

_publ_section_title
;
 Palladium-catalyzed enantioselective decarboxylative allylic alkylation
 of fully substituted N-acyl indole-derived enol carbonates
;
_journal_name_full 'Chemical Science'
_journal_paper_doi 10.1039/C9SC01726G
_journal_year 2019
_chemical_absolute_configuration ad
_chemical_formula_sum 'C26 H23 N O'
_chemical_formula_weight 365.45
_space_group_crystal_system monoclinic
_space_group_IT_number 4
_space_group_name_Hall 'P 2yb'
_space_group_name_H-M_alt 'P 1 21 1'
_symmetry_space_group_name_Hall 'P 2yb'
_symmetry_space_group_name_H-M 'P 1 21 1'
_atom_sites_solution_hydrogens geom
_atom_sites_solution_primary direct
_atom_sites_solution_secondary difmap
_audit_creation_method SHELXL-2017/1
_audit_update_record
;
2019-04-08 deposited with the CCDC.    2019-04-26 downloaded from the CCDC.
;
_cell_angle_alpha 90
_cell_angle_beta 99.6595(18)
_cell_angle_gamma 90
_cell_formula_units_Z 2
_cell_length_a 11.2225(10)
_cell_length_b 6.4382(6)
_cell_length_c 14.0893(13)
_cell_measurement_reflns_used 9956
_cell_measurement_temperature 100(2)
_cell_measurement_theta_max 79.79
_cell_measurement_theta_min 3.18
_cell_volume 1003.56(16)
_computing_cell_refinement 'SAINT v8.38A (Bruker-AXS, 2013)'
_computing_data_collection 'APEX3 v2017.3-0 (Bruker-AXS, 2017)'
_computing_data_reduction 'SAINT v8.38A (Bruker-AXS, 2013)'
_computing_molecular_graphics 'Bruker SHELXTL'
_computing_publication_material 'Bruker SHELXTL'
_computing_structure_refinement 'SHELXL-2017/1 (Sheldrick, 2017)'
_computing_structure_solution 'SHELXS-2013/1 (Sheldrick, 2013)'
_diffrn_ambient_temperature 100(2)
_diffrn_detector_area_resol_mean 7.69
_diffrn_measured_fraction_theta_full 0.990
_diffrn_measured_fraction_theta_max 0.972
_diffrn_measurement_device_type 'Bruker D8 VENTURE Kappa Duo PHOTON II CPAD'
_diffrn_measurement_method '\f and \w scans'
_diffrn_radiation_type CuK\a
_diffrn_radiation_wavelength 1.54178
_diffrn_reflns_av_R_equivalents 0.0282
_diffrn_reflns_av_unetI/netI 0.0182
_diffrn_reflns_Laue_measured_fraction_full 0.990
_diffrn_reflns_Laue_measured_fraction_max 0.972
_diffrn_reflns_limit_h_max 14
_diffrn_reflns_limit_h_min -14
_diffrn_reflns_limit_k_max 7
_diffrn_reflns_limit_k_min -7
_diffrn_reflns_limit_l_max 17
_diffrn_reflns_limit_l_min -17
_diffrn_reflns_number 34321
_diffrn_reflns_point_group_measured_fraction_full 0.976
_diffrn_reflns_point_group_measured_fraction_max 0.943
_diffrn_reflns_theta_full 67.679
_diffrn_reflns_theta_max 80.104
_diffrn_reflns_theta_min 3.182
_diffrn_source 'I\mS HB micro-focus sealed tube'
_exptl_absorpt_coefficient_mu 0.564
_exptl_absorpt_correction_T_max 1.0000
_exptl_absorpt_correction_T_min 0.8766
_exptl_absorpt_correction_type multi-scan
_exptl_absorpt_process_details 'SADABS-2016/2 (Sheldrick, 2014)'
_exptl_crystal_colour colourless
_exptl_crystal_density_diffrn 1.209
_exptl_crystal_density_method 'not measured'
_exptl_crystal_description Block
_exptl_crystal_F_000 388
_exptl_crystal_size_max 0.500
_exptl_crystal_size_mid 0.500
_exptl_crystal_size_min 0.300
_refine_diff_density_max 0.201
_refine_diff_density_min -0.133
_refine_diff_density_rms 0.027
_refine_ls_abs_structure_details
; 
 Flack x determined using 1799 quotients [(I+)-(I-)]/[(I+)+(I-)] 
 (Parsons, Flack and Wagner, Acta Cryst. B69 (2013) 249-259). 
;
_refine_ls_abs_structure_Flack 0.05(4)
_refine_ls_extinction_method none
_refine_ls_goodness_of_fit_ref 1.038
_refine_ls_hydrogen_treatment constr
_refine_ls_matrix_type full
_refine_ls_number_parameters 253
_refine_ls_number_reflns 4134
_refine_ls_number_restraints 1
_refine_ls_restrained_S_all 1.038
_refine_ls_R_factor_all 0.0265
_refine_ls_R_factor_gt 0.0265
_refine_ls_shift/su_max 0.000
_refine_ls_shift/su_mean 0.000
_refine_ls_structure_factor_coef Fsqd
_refine_ls_weighting_details 'w=1/[\s^2^(Fo^2^)+(0.0359P)^2^+0.1777P] where P=(Fo^2^+2Fc^2^)/3'
_refine_ls_weighting_scheme calc
_refine_ls_wR_factor_gt 0.0681
_refine_ls_wR_factor_ref 0.0682
_reflns_Friedel_coverage 0.777
_reflns_Friedel_fraction_full 0.960
_reflns_Friedel_fraction_max 0.907
_reflns_number_gt 4116
_reflns_number_total 4134
_reflns_threshold_expression 'I > 2\s(I)'
_cod_data_source_file c9sc01726g3.cif
_cod_data_source_block v18448
_cod_database_code 1551070
_shelx_shelxl_version_number 2017/1
_shelx_space_group_comment
; 
The symmetry employed for this shelxl refinement is uniquely defined 
by the following loop, which should always be used as a source of 
symmetry information in preference to the above space-group names. 
They are only intended as comments. 
;
_shelx_estimated_absorpt_t_min 0.766
_shelx_estimated_absorpt_t_max 0.849

loop_
_space_group_symop_operation_xyz
'x, y, z'
'-x, y+1/2, -z'

loop_
_atom_site_label
_atom_site_type_symbol
_atom_site_fract_x
_atom_site_fract_y
_atom_site_fract_z
_atom_site_U_iso_or_equiv
_atom_site_adp_type
_atom_site_occupancy
_atom_site_site_symmetry_order
_atom_site_calc_flag
_atom_site_refinement_flags_posn
_atom_site_refinement_flags_adp
O1 O 0.57856(9) 0.18134(17) 0.72726(8) 0.0263(2) Uani 1 1 d . .
C1 C 0.57828(12) 0.3638(2) 0.74760(9) 0.0173(3) Uani 1 1 d . .
C2 C 0.46884(11) 0.5066(2) 0.71410(9) 0.0154(3) Uani 1 1 d . .
C11 C 0.42000(11) 0.5966(2) 0.80062(9) 0.0170(3) Uani 1 1 d . .
C12 C 0.41495(13) 0.4711(3) 0.88057(10) 0.0244(3) Uani 1 1 d . .
H12 H 0.445787 0.333478 0.882218 0.029 Uiso 1 1 calc R U
C13 C 0.36515(15) 0.5458(3) 0.95787(11) 0.0347(4) Uani 1 1 d . .
H13 H 0.362699 0.459358 1.012153 0.042 Uiso 1 1 calc R U
C14 C 0.31927(15) 0.7449(3) 0.95608(12) 0.0371(4) Uani 1 1 d . .
H14 H 0.284589 0.795276 1.008681 0.045 Uiso 1 1 calc R U
C15 C 0.32408(15) 0.8701(3) 0.87769(13) 0.0341(4) Uani 1 1 d . .
H15 H 0.292936 1.007432 0.876516 0.041 Uiso 1 1 calc R U
C16 C 0.37418(13) 0.7973(2) 0.80001(11) 0.0244(3) Uani 1 1 d . .
H16 H 0.377069 0.885321 0.746322 0.029 Uiso 1 1 calc R U
C3 C 0.36828(12) 0.3670(2) 0.65592(10) 0.0183(3) Uani 1 1 d . .
H3A H 0.399872 0.305272 0.600753 0.022 Uiso 1 1 calc R U
H3B H 0.350281 0.251637 0.697786 0.022 Uiso 1 1 calc R U
C21 C 0.25202(12) 0.4803(2) 0.61833(9) 0.0181(3) Uani 1 1 d . .
C22 C 0.16015(13) 0.4907(3) 0.67369(10) 0.0242(3) Uani 1 1 d . .
H22 H 0.171027 0.425692 0.735061 0.029 Uiso 1 1 calc R U
C23 C 0.05303(13) 0.5950(3) 0.64027(12) 0.0287(3) Uani 1 1 d . .
H23 H -0.008287 0.602070 0.679165 0.034 Uiso 1 1 calc R U
C24 C 0.03505(13) 0.6888(3) 0.55035(12) 0.0301(3) Uani 1 1 d . .
H24 H -0.038356 0.759879 0.527488 0.036 Uiso 1 1 calc R U
C25 C 0.12519(13) 0.6781(3) 0.49410(11) 0.0270(3) Uani 1 1 d . .
H25 H 0.113385 0.741564 0.432366 0.032 Uiso 1 1 calc R U
C26 C 0.23272(12) 0.5746(2) 0.52778(10) 0.0214(3) Uani 1 1 d . .
H26 H 0.293855 0.568031 0.488698 0.026 Uiso 1 1 calc R U
C4 C 0.50895(11) 0.6761(2) 0.64741(9) 0.0169(3) Uani 1 1 d . .
H4A H 0.436460 0.749319 0.613668 0.020 Uiso 1 1 calc R U
H4B H 0.560178 0.779274 0.687389 0.020 Uiso 1 1 calc R U
C5 C 0.57812(13) 0.5882(2) 0.57400(10) 0.0224(3) Uani 1 1 d . .
H5 H 0.535055 0.508510 0.522666 0.027 Uiso 1 1 calc R U
C6 C 0.69527(15) 0.6153(3) 0.57684(11) 0.0293(3) Uani 1 1 d . .
H6A H 0.740684 0.694291 0.627331 0.035 Uiso 1 1 calc R U
H6B H 0.734148 0.555946 0.528394 0.035 Uiso 1 1 calc R U
N1 N 0.68261(10) 0.45483(18) 0.79978(8) 0.0168(2) Uani 1 1 d . .
C31 C 0.69355(12) 0.6510(2) 0.84383(9) 0.0196(3) Uani 1 1 d . .
H31 H 0.629286 0.747358 0.843088 0.024 Uiso 1 1 calc R U
C32 C 0.80874(13) 0.6829(3) 0.88741(10) 0.0227(3) Uani 1 1 d . .
H32 H 0.838854 0.803216 0.922462 0.027 Uiso 1 1 calc R U
C33 C 0.87736(12) 0.5024(2) 0.87125(9) 0.0211(3) Uani 1 1 d . .
C34 C 0.99956(13) 0.4507(3) 0.89836(10) 0.0273(3) Uani 1 1 d . .
H34 H 1.054086 0.543561 0.935835 0.033 Uiso 1 1 calc R U
C35 C 1.03888(13) 0.2616(3) 0.86936(11) 0.0305(4) Uani 1 1 d . .
H35 H 1.121273 0.223517 0.887957 0.037 Uiso 1 1 calc R U
C36 C 0.95985(14) 0.1254(3) 0.81324(12) 0.0305(4) Uani 1 1 d . .
H36 H 0.990084 -0.002376 0.793316 0.037 Uiso 1 1 calc R U
C37 C 0.83791(13) 0.1719(3) 0.78569(10) 0.0245(3) Uani 1 1 d . .
H37 H 0.784230 0.078601 0.747637 0.029 Uiso 1 1 calc R U
C38 C 0.79817(12) 0.3609(2) 0.81635(9) 0.0182(3) Uani 1 1 d . .

loop_
_atom_site_aniso_label
_atom_site_aniso_U_11
_atom_site_aniso_U_22
_atom_site_aniso_U_33
_atom_site_aniso_U_23
_atom_site_aniso_U_13
_atom_site_aniso_U_12
O1 0.0229(5) 0.0148(6) 0.0390(6) -0.0033(4) -0.0009(4) 0.0022(4)
C1 0.0178(6) 0.0158(7) 0.0184(6) 0.0011(5) 0.0034(5) -0.0009(5)
C2 0.0158(6) 0.0139(7) 0.0164(6) 0.0003(5) 0.0024(5) 0.0007(5)
C11 0.0144(6) 0.0201(7) 0.0163(6) -0.0025(5) 0.0022(4) -0.0030(5)
C12 0.0210(7) 0.0311(8) 0.0209(6) 0.0040(6) 0.0026(5) -0.0019(6)
C13 0.0271(8) 0.0586(12) 0.0190(7) 0.0011(7) 0.0056(6) -0.0089(8)
C14 0.0265(8) 0.0605(12) 0.0272(8) -0.0190(8) 0.0127(6) -0.0093(8)
C15 0.0282(8) 0.0339(9) 0.0433(9) -0.0174(7) 0.0147(7) -0.0021(7)
C16 0.0236(7) 0.0229(8) 0.0279(7) -0.0037(6) 0.0077(6) 0.0003(6)
C3 0.0177(6) 0.0167(7) 0.0198(6) -0.0011(5) 0.0009(5) -0.0012(5)
C21 0.0163(6) 0.0150(7) 0.0221(6) -0.0020(5) 0.0007(5) -0.0024(5)
C22 0.0198(6) 0.0280(8) 0.0242(7) -0.0021(6) 0.0023(5) -0.0050(6)
C23 0.0182(7) 0.0317(9) 0.0372(8) -0.0072(7) 0.0071(6) -0.0020(6)
C24 0.0169(7) 0.0246(8) 0.0461(9) -0.0008(7) -0.0025(6) 0.0020(6)
C25 0.0231(7) 0.0231(8) 0.0320(7) 0.0061(6) -0.0030(6) -0.0017(6)
C26 0.0185(6) 0.0215(7) 0.0235(7) 0.0000(5) 0.0012(5) -0.0030(6)
C4 0.0178(6) 0.0155(6) 0.0174(6) 0.0017(5) 0.0031(4) -0.0001(5)
C5 0.0276(7) 0.0221(8) 0.0187(6) 0.0008(5) 0.0073(5) 0.0004(6)
C6 0.0297(8) 0.0330(9) 0.0278(7) 0.0080(6) 0.0126(6) 0.0068(6)
N1 0.0159(5) 0.0154(6) 0.0188(5) 0.0010(4) 0.0023(4) 0.0011(4)
C31 0.0200(6) 0.0181(7) 0.0201(6) -0.0018(5) 0.0013(5) -0.0001(5)
C32 0.0216(7) 0.0241(8) 0.0212(6) -0.0009(6) 0.0002(5) -0.0026(6)
C33 0.0190(6) 0.0271(8) 0.0174(6) 0.0041(6) 0.0032(5) -0.0015(5)
C34 0.0170(7) 0.0396(9) 0.0244(7) 0.0065(6) 0.0014(5) -0.0003(6)
C35 0.0169(7) 0.0437(10) 0.0311(8) 0.0104(7) 0.0049(6) 0.0074(7)
C36 0.0264(8) 0.0327(9) 0.0340(8) 0.0070(7) 0.0101(6) 0.0113(6)
C37 0.0229(7) 0.0244(8) 0.0271(7) 0.0032(6) 0.0063(5) 0.0042(6)
C38 0.0153(6) 0.0225(7) 0.0171(6) 0.0062(5) 0.0039(5) 0.0013(5)

loop_
_atom_type_symbol
_atom_type_description
_atom_type_scat_dispersion_real
_atom_type_scat_dispersion_imag
_atom_type_scat_source
C C 0.0181 0.0091 'International Tables Vol C Tables 4.2.6.8 and 6.1.1.4'
H H 0.0000 0.0000 'International Tables Vol C Tables 4.2.6.8 and 6.1.1.4'
N N 0.0311 0.0180 'International Tables Vol C Tables 4.2.6.8 and 6.1.1.4'
O O 0.0492 0.0322 'International Tables Vol C Tables 4.2.6.8 and 6.1.1.4'

loop_
_geom_angle_atom_site_label_1
_geom_angle_atom_site_label_2
_geom_angle_atom_site_label_3
_geom_angle
O1 C1 N1 119.69(12)
O1 C1 C2 122.66(12)
N1 C1 C2 117.58(12)
C11 C2 C1 110.77(10)
C11 C2 C4 113.19(11)
C1 C2 C4 107.86(10)
C11 C2 C3 108.16(10)
C1 C2 C3 106.58(11)
C4 C2 C3 110.09(10)
C16 C11 C12 118.57(13)
C16 C11 C2 121.87(12)
C12 C11 C2 119.46(13)
C13 C12 C11 120.54(16)
C13 C12 H12 119.7
C11 C12 H12 119.7
C14 C13 C12 120.31(16)
C14 C13 H13 119.8
C12 C13 H13 119.8
C15 C14 C13 119.60(15)
C15 C14 H14 120.2
C13 C14 H14 120.2
C14 C15 C16 120.62(17)
C14 C15 H15 119.7
C16 C15 H15 119.7
C11 C16 C15 120.36(15)
C11 C16 H16 119.8
C15 C16 H16 119.8
C21 C3 C2 114.28(11)
C21 C3 H3A 108.7
C2 C3 H3A 108.7
C21 C3 H3B 108.7
C2 C3 H3B 108.7
H3A C3 H3B 107.6
C22 C21 C26 118.29(13)
C22 C21 C3 120.20(12)
C26 C21 C3 121.50(12)
C23 C22 C21 120.85(14)
C23 C22 H22 119.6
C21 C22 H22 119.6
C24 C23 C22 120.35(14)
C24 C23 H23 119.8
C22 C23 H23 119.8
C23 C24 C25 119.44(14)
C23 C24 H24 120.3
C25 C24 H24 120.3
C24 C25 C26 120.22(14)
C24 C25 H25 119.9
C26 C25 H25 119.9
C25 C26 C21 120.85(13)
C25 C26 H26 119.6
C21 C26 H26 119.6
C5 C4 C2 112.72(12)
C5 C4 H4A 109.0
C2 C4 H4A 109.0
C5 C4 H4B 109.0
C2 C4 H4B 109.0
H4A C4 H4B 107.8
C6 C5 C4 123.74(14)
C6 C5 H5 118.1
C4 C5 H5 118.1
C5 C6 H6A 120.0
C5 C6 H6B 120.0
H6A C6 H6B 120.0
C1 N1 C31 127.69(12)
C1 N1 C38 124.72(12)
C31 N1 C38 107.59(11)
C32 C31 N1 110.11(13)
C32 C31 H31 124.9
N1 C31 H31 124.9
C31 C32 C33 107.67(13)
C31 C32 H32 126.2
C33 C32 H32 126.2
C34 C33 C38 119.61(15)
C34 C33 C32 132.62(15)
C38 C33 C32 107.76(12)
C35 C34 C33 118.44(15)
C35 C34 H34 120.8
C33 C34 H34 120.8
C34 C35 C36 121.20(14)
C34 C35 H35 119.4
C36 C35 H35 119.4
C37 C36 C35 121.68(16)
C37 C36 H36 119.2
C35 C36 H36 119.2
C38 C37 C36 116.98(15)
C38 C37 H37 121.5
C36 C37 H37 121.5
C37 C38 C33 122.06(13)
C37 C38 N1 131.03(13)
C33 C38 N1 106.87(12)

loop_
_geom_bond_atom_site_label_1
_geom_bond_atom_site_label_2
_geom_bond_distance
O1 C1 1.2093(19)
C1 N1 1.4021(17)
C1 C2 1.5434(18)
C2 C11 1.5317(17)
C2 C4 1.5553(17)
C2 C3 1.5630(18)
C11 C16 1.390(2)
C11 C12 1.3950(19)
C12 C13 1.391(2)
C12 H12 0.9500
C13 C14 1.380(3)
C13 H13 0.9500
C14 C15 1.375(3)
C14 H14 0.9500
C15 C16 1.393(2)
C15 H15 0.9500
C16 H16 0.9500
C3 C21 1.5111(18)
C3 H3A 0.9900
C3 H3B 0.9900
C21 C22 1.3949(19)
C21 C26 1.3967(19)
C22 C23 1.388(2)
C22 H22 0.9500
C23 C24 1.387(2)
C23 H23 0.9500
C24 C25 1.388(2)
C24 H24 0.9500
C25 C26 1.390(2)
C25 H25 0.9500
C26 H26 0.9500
C4 C5 1.5041(18)
C4 H4A 0.9900
C4 H4B 0.9900
C5 C6 1.320(2)
C5 H5 0.9500
C6 H6A 0.9500
C6 H6B 0.9500
N1 C31 1.4035(18)
N1 C38 1.4145(17)
C31 C32 1.3505(19)
C31 H31 0.9500
C32 C33 1.433(2)
C32 H32 0.9500
C33 C34 1.4006(19)
C33 C38 1.410(2)
C34 C35 1.380(3)
C34 H34 0.9500
C35 C36 1.395(3)
C35 H35 0.9500
C36 C37 1.391(2)
C36 H36 0.9500
C37 C38 1.390(2)
C37 H37 0.9500

loop_
_geom_hbond_atom_site_label_D
_geom_hbond_atom_site_label_H
_geom_hbond_atom_site_label_A
_geom_hbond_distance_DH
_geom_hbond_distance_HA
_geom_hbond_distance_DA
_geom_hbond_angle_DHA
_geom_hbond_publ_flag
C37 H37 O1 0.95 2.37 2.8895(18) 113.8 yes

loop_
_geom_torsion_atom_site_label_1
_geom_torsion_atom_site_label_2
_geom_torsion_atom_site_label_3
_geom_torsion_atom_site_label_4
_geom_torsion
O1 C1 C2 C11 118.88(14)
N1 C1 C2 C11 -64.19(15)
O1 C1 C2 C4 -116.74(14)
N1 C1 C2 C4 60.19(14)
O1 C1 C2 C3 1.45(17)
N1 C1 C2 C3 178.38(10)
C1 C2 C11 C16 144.05(13)
C4 C2 C11 C16 22.77(17)
C3 C2 C11 C16 -99.49(14)
C1 C2 C11 C12 -39.49(16)
C4 C2 C11 C12 -160.77(12)
C3 C2 C11 C12 76.97(14)
C16 C11 C12 C13 0.0(2)
C2 C11 C12 C13 -176.61(13)
C11 C12 C13 C14 0.5(2)
C12 C13 C14 C15 -0.6(2)
C13 C14 C15 C16 0.3(2)
C12 C11 C16 C15 -0.2(2)
C2 C11 C16 C15 176.26(14)
C14 C15 C16 C11 0.1(2)
C11 C2 C3 C21 59.85(14)
C1 C2 C3 C21 178.99(11)
C4 C2 C3 C21 -64.29(14)
C2 C3 C21 C22 -90.62(15)
C2 C3 C21 C26 90.14(15)
C26 C21 C22 C23 -1.0(2)
C3 C21 C22 C23 179.75(14)
C21 C22 C23 C24 0.7(2)
C22 C23 C24 C25 -0.1(2)
C23 C24 C25 C26 -0.2(2)
C24 C25 C26 C21 0.0(2)
C22 C21 C26 C25 0.6(2)
C3 C21 C26 C25 179.89(14)
C11 C2 C4 C5 169.03(11)
C1 C2 C4 C5 46.13(14)
C3 C2 C4 C5 -69.79(14)
C2 C4 C5 C6 -108.85(16)
O1 C1 N1 C31 -168.09(13)
C2 C1 N1 C31 14.88(19)
O1 C1 N1 C38 12.5(2)
C2 C1 N1 C38 -164.51(11)
C1 N1 C31 C32 179.91(13)
C38 N1 C31 C32 -0.61(15)
N1 C31 C32 C33 0.49(16)
C31 C32 C33 C34 179.27(15)
C31 C32 C33 C38 -0.18(16)
C38 C33 C34 C35 0.6(2)
C32 C33 C34 C35 -178.82(15)
C33 C34 C35 C36 0.9(2)
C34 C35 C36 C37 -1.3(2)
C35 C36 C37 C38 0.2(2)
C36 C37 C38 C33 1.3(2)
C36 C37 C38 N1 178.78(14)
C34 C33 C38 C37 -1.7(2)
C32 C33 C38 C37 177.85(12)
C34 C33 C38 N1 -179.72(12)
C32 C33 C38 N1 -0.19(14)
C1 N1 C38 C37 2.2(2)
C31 N1 C38 C37 -177.32(14)
C1 N1 C38 C33 179.98(12)
C31 N1 C38 C33 0.48(14)
